data_2233900
loop_
_publ_author_name
'Al-Salahi, Rashad'
'Al-Omar, Mohamed'
'El-Subbagh, Hussein'
'Hemamalini, Madhukar'
'Fun, Hoong-Kun'

_publ_section_title
;
 3-Benzyl-6-methyl-2-sulfanylidene-2,3-dihydroquinazolin-4(1<i>H</i>)-one
;
_journal_coeditor_code IS5070
_journal_issue 3
_journal_name_full 'Acta Crystallographica Section E'
_journal_page_first o717
_journal_page_last o718
_journal_paper_doi 10.1107/S1600536812006009
_journal_volume 68
_journal_year 2012
_chemical_formula_moiety 'C16 H14 N2 O S'
_chemical_formula_sum 'C16 H14 N2 O S'
_chemical_formula_weight 282.35
_chemical_name_systematic
;
3-Benzyl-6-methyl-2-sulfanylidene-2,3-dihydroquinazolin-4(1<i>H</i>)-one
;
_space_group_IT_number 15
_symmetry_cell_setting monoclinic
_symmetry_space_group_name_Hall '-C 2yc'
_symmetry_space_group_name_H-M 'C 1 2/c 1'
_atom_sites_solution_hydrogens geom
_atom_sites_solution_primary direct
_atom_sites_solution_secondary difmap
_audit_creation_method SHELXL97
_cell_angle_alpha 90.00
_cell_angle_beta 111.532(6)
_cell_angle_gamma 90.00
_cell_formula_units_Z 8
_cell_length_a 24.2438(18)
_cell_length_b 5.1618(5)
_cell_length_c 24.4265(17)
_cell_measurement_reflns_used 339
_cell_measurement_temperature 296(2)
_cell_measurement_theta_max 53.53
_cell_measurement_theta_min 3.89
_cell_volume 2843.4(4)
_computing_cell_refinement 'SAINT (Bruker, 2009)'
_computing_data_collection 'APEX2 (Bruker, 2009)'
_computing_data_reduction 'SAINT (Bruker, 2009)'
_computing_molecular_graphics 'SHELXTL (Sheldrick, 2008)'
_computing_publication_material
;
SHELXTL (Sheldrick, 2008) and PLATON (Spek, 2009)
;
_computing_structure_refinement 'SHELXTL (Sheldrick, 2008)'
_computing_structure_solution 'SHELXTL (Sheldrick, 2008)'
_diffrn_ambient_temperature 296(2)
_diffrn_measured_fraction_theta_full 0.962
_diffrn_measured_fraction_theta_max 0.962
_diffrn_measurement_device_type 'Bruker SMART APEXII CCD'
_diffrn_measurement_method '\f and \w'
_diffrn_radiation_monochromator graphite
_diffrn_radiation_source 'fine-focus sealed tube'
_diffrn_radiation_type CuK\a
_diffrn_radiation_wavelength 1.54178
_diffrn_reflns_av_R_equivalents 0.1038
_diffrn_reflns_av_sigmaI/netI 0.0678
_diffrn_reflns_limit_h_max 29
_diffrn_reflns_limit_h_min -29
_diffrn_reflns_limit_k_max 5
_diffrn_reflns_limit_k_min -6
_diffrn_reflns_limit_l_max 28
_diffrn_reflns_limit_l_min -28
_diffrn_reflns_number 9528
_diffrn_reflns_theta_full 69.83
_diffrn_reflns_theta_max 69.83
_diffrn_reflns_theta_min 3.89
_diffrn_standards_number 0
_exptl_absorpt_coefficient_mu 1.988
_exptl_absorpt_correction_T_max 0.8900
_exptl_absorpt_correction_T_min 0.2891
_exptl_absorpt_correction_type multi-scan
_exptl_absorpt_process_details '(SADABS; Bruker, 2009)'
_exptl_crystal_colour colourless
_exptl_crystal_density_diffrn 1.319
_exptl_crystal_density_method 'not measured'
_exptl_crystal_description needle
_exptl_crystal_F_000 1184
_exptl_crystal_size_max 0.83
_exptl_crystal_size_mid 0.12
_exptl_crystal_size_min 0.06
_refine_diff_density_max 0.238
_refine_diff_density_min -0.209
_refine_ls_extinction_method none
_refine_ls_goodness_of_fit_ref 0.934
_refine_ls_hydrogen_treatment constr
_refine_ls_matrix_type full
_refine_ls_number_parameters 182
_refine_ls_number_reflns 2592
_refine_ls_number_restraints 0
_refine_ls_restrained_S_all 0.934
_refine_ls_R_factor_all 0.1004
_refine_ls_R_factor_gt 0.0551
_refine_ls_shift/su_max 0.001
_refine_ls_shift/su_mean 0.001
_refine_ls_structure_factor_coef Fsqd
_refine_ls_weighting_details 'calc w = 1/[\s^2^(Fo^2^)+(0.0875P)^2^+0.0000P] where P=(Fo^2^+2Fc^2^)/3'
_refine_ls_weighting_scheme calc
_refine_ls_wR_factor_gt 0.1452
_refine_ls_wR_factor_ref 0.1663
_reflns_number_gt 1421
_reflns_number_total 2592
_reflns_threshold_expression I>2\s(I)
_cod_data_source_file is5070.cif
_cod_data_source_block I
_cod_original_sg_symbol_H-M 'C 2/c'
_cod_database_code 2233900
_cod_database_fobs_code 2233900

loop_
_symmetry_equiv_pos_as_xyz
'x, y, z'
'-x, y, -z+1/2'
'x+1/2, y+1/2, z'
'-x+1/2, y+1/2, -z+1/2'
'-x, -y, -z'
'x, -y, z-1/2'
'-x+1/2, -y+1/2, -z'
'x+1/2, -y+1/2, z-1/2'

loop_
_atom_site_type_symbol
_atom_site_label
_atom_site_fract_x
_atom_site_fract_y
_atom_site_fract_z
_atom_site_U_iso_or_equiv
_atom_site_adp_type
_atom_site_calc_flag
_atom_site_refinement_flags
_atom_site_occupancy
_atom_site_symmetry_multiplicity
S S1 0.22029(4) 0.1447(2) 0.07055(4) 0.0718(3) Uani d . 1 1
N N1 0.17921(10) 0.4985(6) -0.01167(11) 0.0630(7) Uani d . 1 1
H H1A 0.2097 0.4590 -0.0199 0.076 Uiso calc R 1 1
N N2 0.12318(10) 0.4401(5) 0.04598(11) 0.0574(7) Uani d . 1 1
O O1 0.04534(10) 0.7057(5) 0.03541(11) 0.0747(7) Uani d . 1 1
C C1 0.17206(13) 0.3706(7) 0.03308(14) 0.0594(8) Uani d . 1 1
C C2 0.08423(13) 0.6424(7) 0.01808(14) 0.0600(8) Uani d . 1 1
C C3 0.09395(12) 0.7664(7) -0.03127(13) 0.0585(8) Uani d . 1 1
C C4 0.05611(13) 0.9575(7) -0.06444(14) 0.0630(9) Uani d . 1 1
H H4A 0.0243 1.0100 -0.0544 0.076 Uiso calc R 1 1
C C5 0.06438(15) 1.0717(7) -0.11196(15) 0.0691(9) Uani d . 1 1
C C6 0.11382(16) 0.9891(8) -0.12434(16) 0.0763(10) Uani d . 1 1
H H6A 0.1206 1.0638 -0.1559 0.092 Uiso calc R 1 1
C C7 0.15210(15) 0.8048(7) -0.09221(15) 0.0715(10) Uani d . 1 1
H H7A 0.1848 0.7578 -0.1013 0.086 Uiso calc R 1 1
C C8 0.14201(13) 0.6879(7) -0.04573(14) 0.0578(8) Uani d . 1 1
C C9 0.10920(14) 0.2997(7) 0.09172(15) 0.0657(9) Uani d . 1 1
H H9A 0.1263 0.1276 0.0958 0.079 Uiso calc R 1 1
H H9B 0.0665 0.2799 0.0788 0.079 Uiso calc R 1 1
C C10 0.13111(14) 0.4281(7) 0.15093(14) 0.0641(9) Uani d . 1 1
C C11 0.1103(2) 0.3376(10) 0.1930(2) 0.0988(15) Uani d . 1 1
H H11A 0.0831 0.2022 0.1840 0.119 Uiso calc R 1 1
C C12 0.1298(3) 0.4483(15) 0.2483(2) 0.131(2) Uani d . 1 1
H H12A 0.1144 0.3902 0.2758 0.157 Uiso calc R 1 1
C C13 0.1710(3) 0.6401(16) 0.2634(2) 0.133(2) Uani d . 1 1
H H13A 0.1854 0.7057 0.3015 0.160 Uiso calc R 1 1
C C14 0.1912(2) 0.7364(11) 0.2216(2) 0.1082(15) Uani d . 1 1
H H14A 0.2179 0.8737 0.2306 0.130 Uiso calc R 1 1
C C15 0.17129(17) 0.6268(8) 0.16567(16) 0.0783(11) Uani d . 1 1
H H15A 0.1856 0.6898 0.1377 0.094 Uiso calc R 1 1
C C16 0.02217(18) 1.2711(9) -0.14931(18) 0.0893(12) Uani d . 1 1
H H16B -0.0064 1.3143 -0.1321 0.134 Uiso calc R 1 1
H H16A 0.0021 1.2027 -0.1881 0.134 Uiso calc R 1 1
H H16C 0.0438 1.4238 -0.1516 0.134 Uiso calc R 1 1

loop_
_atom_site_aniso_label
_atom_site_aniso_U_11
_atom_site_aniso_U_22
_atom_site_aniso_U_33
_atom_site_aniso_U_12
_atom_site_aniso_U_13
_atom_site_aniso_U_23
S1 0.0640(5) 0.0875(7) 0.0707(6) 0.0172(4) 0.0327(5) 0.0084(5)
N1 0.0558(14) 0.083(2) 0.0576(17) 0.0153(13) 0.0295(14) 0.0029(15)
N2 0.0510(13) 0.0688(18) 0.0577(16) 0.0036(11) 0.0264(13) -0.0049(13)
O1 0.0601(12) 0.0924(19) 0.0855(17) 0.0135(11) 0.0430(13) -0.0007(13)
C1 0.0500(16) 0.076(2) 0.0554(19) 0.0024(14) 0.0231(16) -0.0121(17)
C2 0.0498(16) 0.073(2) 0.059(2) 0.0022(14) 0.0228(16) -0.0124(17)
C3 0.0472(16) 0.076(2) 0.051(2) -0.0010(14) 0.0169(16) -0.0104(17)
C4 0.0543(17) 0.070(2) 0.066(2) 0.0069(15) 0.0225(17) -0.0068(18)
C5 0.065(2) 0.074(2) 0.066(2) 0.0057(16) 0.0211(18) -0.0006(19)
C6 0.077(2) 0.086(3) 0.072(2) 0.0089(18) 0.035(2) 0.008(2)
C7 0.068(2) 0.090(3) 0.068(2) 0.0134(17) 0.0375(19) 0.009(2)
C8 0.0472(16) 0.073(2) 0.0540(19) 0.0062(13) 0.0194(15) -0.0060(16)
C9 0.0629(19) 0.065(2) 0.080(2) -0.0013(14) 0.0393(19) -0.0001(18)
C10 0.0643(18) 0.074(2) 0.063(2) 0.0196(16) 0.0343(18) 0.0090(18)
C11 0.115(3) 0.114(4) 0.090(3) 0.020(3) 0.065(3) 0.028(3)
C12 0.150(6) 0.185(7) 0.080(4) 0.064(5) 0.069(4) 0.043(4)
C13 0.131(5) 0.196(7) 0.068(3) 0.061(4) 0.031(4) -0.018(4)
C14 0.108(4) 0.117(4) 0.092(3) 0.010(3) 0.027(3) -0.030(3)
C15 0.082(2) 0.089(3) 0.066(3) 0.002(2) 0.029(2) -0.011(2)
C16 0.082(3) 0.091(3) 0.092(3) 0.014(2) 0.028(2) 0.012(2)

loop_
_atom_type_symbol
_atom_type_description
_atom_type_scat_dispersion_real
_atom_type_scat_dispersion_imag
_atom_type_scat_source
C C 0.0181 0.0091 'International Tables Vol C Tables 4.2.6.8 and 6.1.1.4'
H H 0.0000 0.0000 'International Tables Vol C Tables 4.2.6.8 and 6.1.1.4'
N N 0.0311 0.0180 'International Tables Vol C Tables 4.2.6.8 and 6.1.1.4'
O O 0.0492 0.0322 'International Tables Vol C Tables 4.2.6.8 and 6.1.1.4'
S S 0.3331 0.5567 'International Tables Vol C Tables 4.2.6.8 and 6.1.1.4'

loop_
_geom_angle_atom_site_label_1
_geom_angle_atom_site_label_2
_geom_angle_atom_site_label_3
_geom_angle
C1 N1 C8 126.0(2)
C1 N1 H1A 117.0
C8 N1 H1A 117.0
C1 N2 C2 124.2(3)
C1 N2 C9 120.1(3)
C2 N2 C9 115.7(2)
N1 C1 N2 115.9(3)
N1 C1 S1 121.1(2)
N2 C1 S1 123.0(2)
O1 C2 N2 120.1(3)
O1 C2 C3 123.6(3)
N2 C2 C3 116.3(2)
C4 C3 C8 119.5(3)
C4 C3 C2 121.5(3)
C8 C3 C2 119.0(3)
C5 C4 C3 121.7(3)
C5 C4 H4A 119.1
C3 C4 H4A 119.1
C4 C5 C6 116.7(3)
C4 C5 C16 121.8(3)
C6 C5 C16 121.5(3)
C7 C6 C5 122.9(3)
C7 C6 H6A 118.5
C5 C6 H6A 118.5
C6 C7 C8 119.3(3)
C6 C7 H7A 120.3
C8 C7 H7A 120.3
N1 C8 C7 122.0(3)
N1 C8 C3 118.3(3)
C7 C8 C3 119.7(3)
N2 C9 C10 114.6(3)
N2 C9 H9A 108.6
C10 C9 H9A 108.6
N2 C9 H9B 108.6
C10 C9 H9B 108.6
H9A C9 H9B 107.6
C15 C10 C11 118.5(4)
C15 C10 C9 123.4(3)
C11 C10 C9 118.1(4)
C10 C11 C12 120.0(5)
C10 C11 H11A 120.0
C12 C11 H11A 120.0
C13 C12 C11 121.3(5)
C13 C12 H12A 119.3
C11 C12 H12A 119.3
C12 C13 C14 119.3(5)
C12 C13 H13A 120.4
C14 C13 H13A 120.4
C13 C14 C15 119.5(6)
C13 C14 H14A 120.3
C15 C14 H14A 120.3
C10 C15 C14 121.3(4)
C10 C15 H15A 119.3
C14 C15 H15A 119.3
C5 C16 H16B 109.5
C5 C16 H16A 109.5
H16B C16 H16A 109.5
C5 C16 H16C 109.5
H16B C16 H16C 109.5
H16A C16 H16C 109.5

loop_
_geom_bond_atom_site_label_1
_geom_bond_atom_site_label_2
_geom_bond_distance
S1 C1 1.667(3)
N1 C1 1.342(4)
N1 C8 1.382(4)
N1 H1A 0.8600
N2 C1 1.381(3)
N2 C2 1.405(4)
N2 C9 1.472(4)
O1 C2 1.212(3)
C2 C3 1.458(4)
C3 C4 1.388(5)
C3 C8 1.396(4)
C4 C5 1.381(5)
C4 H4A 0.9300
C5 C6 1.406(5)
C5 C16 1.501(5)
C6 C7 1.359(5)
C6 H6A 0.9300
C7 C8 1.385(4)
C7 H7A 0.9300
C9 C10 1.500(5)
C9 H9A 0.9700
C9 H9B 0.9700
C10 C15 1.369(5)
C10 C11 1.381(5)
C11 C12 1.382(7)
C11 H11A 0.9300
C12 C13 1.357(9)
C12 H12A 0.9300
C13 C14 1.377(8)
C13 H13A 0.9300
C14 C15 1.390(6)
C14 H14A 0.9300
C15 H15A 0.9300
C16 H16B 0.9600
C16 H16A 0.9600
C16 H16C 0.9600

loop_
_geom_hbond_atom_site_label_D
_geom_hbond_atom_site_label_H
_geom_hbond_atom_site_label_A
_geom_hbond_site_symmetry_A
_geom_hbond_distance_DH
_geom_hbond_distance_HA
_geom_hbond_distance_DA
_geom_hbond_angle_DHA
_geom_hbond_publ_flag
N1 H1A S1 7_555 0.86 2.50 3.335(3) 165 yes
C4 H4A O1 5_575 0.93 2.41 3.295(4) 159 yes

loop_
_geom_torsion_atom_site_label_1
_geom_torsion_atom_site_label_2
_geom_torsion_atom_site_label_3
_geom_torsion_atom_site_label_4
_geom_torsion
C8 N1 C1 N2 -0.9(5)
C8 N1 C1 S1 179.7(3)
C2 N2 C1 N1 -4.2(5)
C9 N2 C1 N1 176.0(3)
C2 N2 C1 S1 175.1(2)
C9 N2 C1 S1 -4.6(4)
C1 N2 C2 O1 -173.6(3)
C9 N2 C2 O1 6.1(5)
C1 N2 C2 C3 6.2(5)
C9 N2 C2 C3 -174.1(3)
O1 C2 C3 C4 -4.2(5)
N2 C2 C3 C4 176.0(3)
O1 C2 C3 C8 176.6(3)
N2 C2 C3 C8 -3.1(5)
C8 C3 C4 C5 0.5(5)
C2 C3 C4 C5 -178.6(3)
C3 C4 C5 C6 -1.4(5)
C3 C4 C5 C16 177.6(3)
C4 C5 C6 C7 0.5(6)
C16 C5 C6 C7 -178.5(4)
C5 C6 C7 C8 1.3(6)
C1 N1 C8 C7 -178.2(3)
C1 N1 C8 C3 3.6(5)
C6 C7 C8 N1 179.7(4)
C6 C7 C8 C3 -2.1(6)
C4 C3 C8 N1 179.5(3)
C2 C3 C8 N1 -1.3(5)
C4 C3 C8 C7 1.3(5)
C2 C3 C8 C7 -179.6(3)
C1 N2 C9 C10 97.0(3)
C2 N2 C9 C10 -82.7(3)
N2 C9 C10 C15 -13.4(5)
N2 C9 C10 C11 167.7(3)
C15 C10 C11 C12 0.3(6)
C9 C10 C11 C12 179.3(4)
C10 C11 C12 C13 -2.3(8)
C11 C12 C13 C14 3.8(10)
C12 C13 C14 C15 -3.2(8)
C11 C10 C15 C14 0.2(6)
C9 C10 C15 C14 -178.7(4)
C13 C14 C15 C10 1.3(7)

loop_
_cod_related_entry_id
_cod_related_entry_database
_cod_related_entry_code
1 ChemSpider 19588216
